data_7157931
loop_
_publ_author_name
'Iqbal, S. A.'
'Yuan, K.'
'Cid, J.'
'Pahl, J.'
'Ingleson, M. J.'

_publ_section_title
;
 Controlling selectivity in N-heterocycle directed borylation of indoles.
;
_journal_issue 13
_journal_name_full 'Organic &amp; biomolecular chemistry'
_journal_page_first 2949
_journal_page_last 2958
_journal_paper_doi 10.1039/d1ob00018g
_journal_volume 19
_journal_year 2021
_chemical_absolute_configuration ad
_chemical_formula_moiety 'C15 H9 B Cl2 N2 O'
_chemical_formula_sum 'C15 H9 B Cl2 N2 O'
_chemical_formula_weight 314.95
_space_group_crystal_system orthorhombic
_space_group_IT_number 19
_space_group_name_Hall 'P 2ac 2ab'
_space_group_name_H-M_alt 'P 21 21 21'
_atom_sites_solution_hydrogens geom
_atom_sites_solution_primary dual
_audit_creation_date 2020-10-16
_audit_creation_method
;
Olex2 1.3-ac4
(compiled 2019.04.23 svn.r3594 for Rigaku Oxford Diffraction, GUI svn.r5739)
;
_audit_update_record
;
2020-12-17 deposited with the CCDC.	2021-03-10 downloaded from the CCDC.
;
_cell_angle_alpha 90
_cell_angle_beta 90
_cell_angle_gamma 90
_cell_formula_units_Z 4
_cell_length_a 9.2660(2)
_cell_length_b 11.4559(3)
_cell_length_c 12.8747(4)
_cell_measurement_reflns_used 5822
_cell_measurement_temperature 120.01(10)
_cell_measurement_theta_max 74.4590
_cell_measurement_theta_min 5.1140
_cell_volume 1366.65(6)
_computing_cell_refinement 'CrysAlisPro 1.171.40.61a (Rigaku OD, 2019)'
_computing_data_collection 'CrysAlisPro 1.171.40.61a (Rigaku OD, 2019)'
_computing_data_reduction 'CrysAlisPro 1.171.40.61a (Rigaku OD, 2019)'
_computing_molecular_graphics 'Olex2 (Dolomanov et al., 2009)'
_computing_publication_material 'Olex2 (Dolomanov et al., 2009)'
_computing_structure_refinement 'ShelXL (Sheldrick, 2015)'
_computing_structure_solution 'ShelXT (Sheldrick, 2015)'
_diffrn_ambient_environment N~2~
_diffrn_ambient_temperature 120.01(10)
_diffrn_detector 'CCD plate'
_diffrn_detector_area_resol_mean 5.1574
_diffrn_detector_type Atlas
_diffrn_measured_fraction_theta_full 1.000
_diffrn_measured_fraction_theta_max 0.998
_diffrn_measurement_details
;
List of Runs (angles in degrees, time in seconds):

  # Type    Start    End  Width  t~exp~   \w     \q     \k     \f   Frames
#--------------------------------------------------------------------------
  1  \w    -82.00  15.00   1.00   15.00    --  -38.34 100.00 173.00   97
  2  \w      6.00  83.00   1.00   15.00    --   38.34-100.00  67.00   77
  3  \w    104.00 178.00   1.00   30.00    --  116.00 100.00 173.00   74
  4  \w     31.00 107.00   1.00   30.00    --  116.00-100.00  67.00   76
  5  \w   -116.00  -6.00   1.00   15.00    --  -38.34 -57.00 -60.00  110
  6  \w    -40.00  71.00   1.00   15.00    --   38.34 -57.00-180.00  111
  7  \w    -21.00  74.00   1.00   15.00    --   38.34 -77.00 -90.00   95
  8  \w     38.00 149.00   1.00   30.00    --  116.00 -61.00  60.00  111
  9  \w     29.00 107.00   1.00   30.00    --  116.00 -94.00  90.00   78
 10  \w     61.00 146.00   1.00   30.00    --  116.00 178.00  90.00   85
 11  \w     35.00 109.00   1.00   30.00    --  116.00-111.00 -60.00   74
 12  \w    103.00 178.00   1.00   30.00    --  116.00  77.00 -30.00   75
 13  \w     29.00 107.00   1.00   30.00    --  116.00 -94.00 -60.00   78
 14  \w     83.00 178.00   1.00   30.00    --  116.00  61.00  30.00   95
 15  \w     38.00 149.00   1.00   30.00    --  116.00 -61.00-150.00  111
 16  \w     35.00 178.00   1.00   30.00    --  116.00  15.00   0.00  143
 17  \w   -116.00  -6.00   1.00   15.00    --  -38.34 -57.00  60.00  110
 18  \w   -116.00  -6.00   1.00   15.00    --  -38.34 -57.00-180.00  110
 19  \w   -116.00  -6.00   1.00   15.00    --  -38.34 -57.00 120.00  110
 20  \w   -118.00  -7.00   1.00   15.00    --  -38.34 -38.00 -30.00  111
 21  \w   -126.00 -37.00   1.00   15.00    --  -38.34 178.00-120.00   89
 22  \w    -70.00  41.00   1.00   15.00    --  -38.34  38.00  90.00  111
 23  \w     78.00 152.00   1.00   30.00    --  116.00  30.00 120.00   74
;
_diffrn_measurement_device 'four-circle diffractometer'
_diffrn_measurement_device_type 'SuperNova, Dual, Cu at home/near, Atlas'
_diffrn_measurement_method '\w scans'
_diffrn_orient_matrix_type 'CrysAlisPro convention (1999,Acta A55,543-557)'
_diffrn_orient_matrix_UB_11 -0.1450553000
_diffrn_orient_matrix_UB_12 0.0132912000
_diffrn_orient_matrix_UB_13 0.0572648000
_diffrn_orient_matrix_UB_21 -0.0806688000
_diffrn_orient_matrix_UB_22 -0.0404600000
_diffrn_orient_matrix_UB_23 -0.0982300000
_diffrn_orient_matrix_UB_31 0.0106872000
_diffrn_orient_matrix_UB_32 -0.1275420000
_diffrn_orient_matrix_UB_33 0.0371739000
_diffrn_radiation_monochromator mirror
_diffrn_radiation_probe x-ray
_diffrn_radiation_type 'Cu K\a'
_diffrn_radiation_wavelength 1.54184
_diffrn_reflns_av_R_equivalents 0.0707
_diffrn_reflns_av_unetI/netI 0.0486
_diffrn_reflns_Laue_measured_fraction_full 1.000
_diffrn_reflns_Laue_measured_fraction_max 0.998
_diffrn_reflns_limit_h_max 11
_diffrn_reflns_limit_h_min -11
_diffrn_reflns_limit_k_max 10
_diffrn_reflns_limit_k_min -14
_diffrn_reflns_limit_l_max 15
_diffrn_reflns_limit_l_min -16
_diffrn_reflns_number 14822
_diffrn_reflns_point_group_measured_fraction_full 0.999
_diffrn_reflns_point_group_measured_fraction_max 0.994
_diffrn_reflns_theta_full 67.684
_diffrn_reflns_theta_max 76.297
_diffrn_reflns_theta_min 5.168
_diffrn_source 'micro-focus sealed X-ray tube'
_diffrn_source_type 'SuperNova (Cu) X-ray Source'
_exptl_absorpt_coefficient_mu 4.252
_exptl_absorpt_correction_T_max 1.000
_exptl_absorpt_correction_T_min 0.670
_exptl_absorpt_correction_type gaussian
_exptl_absorpt_process_details
;
CrysAlisPro 1.171.40.61a (Rigaku Oxford Diffraction, 2019)
Numerical absorption correction based on gaussian integration over
			a multifaceted crystal model
Empirical absorption correction using spherical harmonics,
 implemented in SCALE3 ABSPACK scaling algorithm.
;
_exptl_crystal_colour colourless
_exptl_crystal_colour_primary colourless
_exptl_crystal_density_diffrn 1.531
_exptl_crystal_description needle
_exptl_crystal_F_000 640
_exptl_crystal_size_max 0.392
_exptl_crystal_size_mid 0.05
_exptl_crystal_size_min 0.031
_refine_diff_density_max 0.435
_refine_diff_density_min -0.512
_refine_diff_density_rms 0.079
_refine_ls_abs_structure_details
;
 Flack x determined using 958 quotients [(I+)-(I-)]/[(I+)+(I-)]
 (Parsons, Flack and Wagner, Acta Cryst. B69 (2013) 249-259).
;
_refine_ls_abs_structure_Flack 0.021(13)
_refine_ls_extinction_method none
_refine_ls_goodness_of_fit_ref 1.069
_refine_ls_hydrogen_treatment constr
_refine_ls_matrix_type full
_refine_ls_number_parameters 190
_refine_ls_number_reflns 2851
_refine_ls_number_restraints 0
_refine_ls_restrained_S_all 1.069
_refine_ls_R_factor_all 0.0604
_refine_ls_R_factor_gt 0.0532
_refine_ls_shift/su_max 0.000
_refine_ls_shift/su_mean 0.000
_refine_ls_structure_factor_coef Fsqd
_refine_ls_weighting_details 'w=1/[\s^2^(Fo^2^)+(0.0938P)^2^] where P=(Fo^2^+2Fc^2^)/3'
_refine_ls_weighting_scheme calc
_refine_ls_wR_factor_gt 0.1398
_refine_ls_wR_factor_ref 0.1470
_reflns_Friedel_coverage 0.725
_reflns_Friedel_fraction_full 0.998
_reflns_Friedel_fraction_max 0.988
_reflns_number_gt 2541
_reflns_number_total 2851
_reflns_threshold_expression 'I > 2\s(I)'
_cod_data_source_file d1ob00018g2.cif
_cod_data_source_block mi20009_refinalized
_cod_depositor_comments 'Adding full bibliography for 7157931--7157932.cif.'
_cod_database_code 7157931
_shelx_shelxl_version_number 2016/6
_chemical_oxdiff_formula 'C15 H9 B1 Cl2 N2 O1'
_chemical_oxdiff_usercomment '@ 120 K SI-222'
_shelx_space_group_comment
;
The symmetry employed for this shelxl refinement is uniquely defined
by the following loop, which should always be used as a source of
symmetry information in preference to the above space-group names.
They are only intended as comments.
;
_shelx_estimated_absorpt_t_max 0.879
_shelx_estimated_absorpt_t_min 0.287
_reflns_odcompleteness_completeness 100.00
_reflns_odcompleteness_iscentric 1
_reflns_odcompleteness_theta 74.33
_olex2_refinement_description
;
1. Fixed Uiso
 At 1.2 times of:
  All C(H) groups
2.a Aromatic/amide H refined with riding coordinates:
 C1(H1), C6(H6), C4(H4), C14(H14), C5(H5), C2(H2), C11(H11), C13(H13), C12(H12)
;
_olex2_submission_special_instructions 'No special instructions were received'
_oxdiff_exptl_absorpt_empirical_details
;
Empirical correction (ABSPACK) includes:
- Absorption correction using spherical harmonics
- Frame scaling
;
_oxdiff_exptl_absorpt_empirical_full_max 1.571
_oxdiff_exptl_absorpt_empirical_full_min 0.682

loop_
_space_group_symop_operation_xyz
'x, y, z'
'-x+1/2, -y, z+1/2'
'-x, y+1/2, -z+1/2'
'x+1/2, -y+1/2, -z'

loop_
_atom_site_label
_atom_site_type_symbol
_atom_site_fract_x
_atom_site_fract_y
_atom_site_fract_z
_atom_site_U_iso_or_equiv
_atom_site_adp_type
_atom_site_occupancy
_atom_site_site_symmetry_order
_atom_site_calc_flag
_atom_site_refinement_flags_posn
_atom_site_refinement_flags_adp
_atom_site_refinement_flags_occupancy
_atom_site_disorder_assembly
_atom_site_disorder_group
Cl2 Cl 0.51375(15) 0.34822(10) 0.72962(11) 0.0421(3) Uani 1 1 d . . . . .
Cl1 Cl 0.29306(12) 0.54615(13) 0.74272(11) 0.0473(4) Uani 1 1 d . . . . .
O1 O 0.7601(3) 0.6996(3) 0.6446(2) 0.0282(7) Uani 1 1 d . . . . .
N2 N 0.5823(4) 0.5795(3) 0.6912(3) 0.0268(8) Uani 1 1 d . . . . .
N1 N 0.7377(4) 0.6534(3) 0.8190(3) 0.0283(8) Uani 1 1 d . . . . .
C9 C 0.6935(4) 0.6436(4) 0.7208(3) 0.0251(8) Uani 1 1 d . . . . .
C8 C 0.6546(5) 0.6009(4) 0.8979(3) 0.0280(9) Uani 1 1 d . . . . .
C15 C 0.5736(5) 0.5959(4) 0.5822(4) 0.0312(10) Uani 1 1 d . . . . .
C7 C 0.5349(5) 0.5309(4) 0.8814(4) 0.0299(9) Uani 1 1 d . . . . .
C10 C 0.6827(5) 0.6692(4) 0.5544(3) 0.0302(9) Uani 1 1 d . . . . .
C3 C 0.7135(6) 0.6361(4) 0.9926(4) 0.0333(10) Uani 1 1 d . . . . .
C1 C 0.8437(5) 0.7233(4) 0.8643(4) 0.0338(10) Uani 1 1 d . . . . .
H1 H 0.910869 0.768783 0.829095 0.041 Uiso 1 1 calc R . . . .
C6 C 0.4736(6) 0.4900(4) 0.9735(4) 0.0375(11) Uani 1 1 d . . . . .
H6 H 0.393389 0.441362 0.970111 0.045 Uiso 1 1 calc R . . . .
C4 C 0.6482(6) 0.5914(5) 1.0837(4) 0.0372(11) Uani 1 1 d . . . . .
H4 H 0.683764 0.609483 1.149317 0.045 Uiso 1 1 calc R . . . .
C14 C 0.4796(6) 0.5488(4) 0.5068(4) 0.0388(11) Uani 1 1 d . . . . .
H14 H 0.405891 0.496939 0.523339 0.047 Uiso 1 1 calc R . . . .
C5 C 0.5298(6) 0.5203(5) 1.0712(4) 0.0425(13) Uani 1 1 d . . . . .
H5 H 0.484881 0.490844 1.130273 0.051 Uiso 1 1 calc R . . . .
C2 C 0.8313(6) 0.7131(4) 0.9689(4) 0.0373(11) Uani 1 1 d . . . . .
H2 H 0.889795 0.750071 1.017545 0.045 Uiso 1 1 calc R . . . .
C11 C 0.7121(6) 0.7060(4) 0.4552(4) 0.0368(11) Uani 1 1 d . . . . .
H11 H 0.788779 0.755111 0.438893 0.044 Uiso 1 1 calc R . . . .
C13 C 0.5059(6) 0.5864(5) 0.4057(4) 0.0444(13) Uani 1 1 d . . . . .
H13 H 0.447006 0.558860 0.352610 0.053 Uiso 1 1 calc R . . . .
C12 C 0.6162(6) 0.6628(5) 0.3811(4) 0.0433(13) Uani 1 1 d . . . . .
H12 H 0.626726 0.686437 0.312426 0.052 Uiso 1 1 calc R . . . .
B1 B 0.4850(5) 0.5054(4) 0.7650(4) 0.0294(10) Uani 1 1 d . . . . .

loop_
_atom_site_aniso_label
_atom_site_aniso_U_11
_atom_site_aniso_U_22
_atom_site_aniso_U_33
_atom_site_aniso_U_23
_atom_site_aniso_U_13
_atom_site_aniso_U_12
Cl2 0.0509(7) 0.0257(5) 0.0497(7) -0.0024(5) 0.0054(6) -0.0105(5)
Cl1 0.0225(5) 0.0580(8) 0.0613(8) 0.0103(7) -0.0008(5) -0.0043(5)
O1 0.0312(16) 0.0314(15) 0.0219(14) -0.0008(12) -0.0032(11) 0.0003(13)
N2 0.0268(18) 0.0264(17) 0.0271(18) 0.0008(15) -0.0017(14) 0.0017(15)
N1 0.0282(18) 0.0282(17) 0.0285(18) 0.0037(16) 0.0026(14) -0.0027(16)
C9 0.0228(19) 0.0229(18) 0.030(2) -0.0009(16) -0.0043(17) -0.0016(16)
C8 0.031(2) 0.029(2) 0.025(2) 0.0038(16) 0.0042(17) 0.0055(18)
C15 0.037(2) 0.029(2) 0.027(2) -0.0044(18) -0.0040(18) 0.0082(19)
C7 0.031(2) 0.027(2) 0.032(2) 0.0020(17) 0.0041(17) 0.0050(17)
C10 0.034(2) 0.030(2) 0.027(2) -0.0062(18) -0.0040(18) 0.0054(19)
C3 0.037(2) 0.033(2) 0.030(2) 0.0040(18) 0.002(2) 0.004(2)
C1 0.037(2) 0.036(2) 0.028(2) 0.0038(19) -0.0052(19) -0.009(2)
C6 0.038(3) 0.033(2) 0.042(3) 0.008(2) 0.014(2) 0.005(2)
C4 0.048(3) 0.038(3) 0.026(2) 0.005(2) 0.009(2) 0.013(2)
C14 0.035(2) 0.037(2) 0.044(3) -0.011(2) -0.012(2) 0.002(2)
C5 0.049(3) 0.043(3) 0.034(2) 0.013(2) 0.016(2) 0.016(2)
C2 0.045(3) 0.042(3) 0.026(2) 0.001(2) -0.0061(19) -0.002(2)
C11 0.045(3) 0.038(2) 0.028(2) -0.001(2) 0.001(2) 0.005(2)
C13 0.049(3) 0.051(3) 0.034(2) -0.011(2) -0.015(2) 0.011(3)
C12 0.052(3) 0.051(3) 0.027(2) -0.006(2) -0.007(2) 0.009(3)
B1 0.025(2) 0.027(2) 0.037(3) 0.0035(19) 0.007(2) -0.0044(19)

loop_
_atom_type_symbol
_atom_type_description
_atom_type_scat_dispersion_real
_atom_type_scat_dispersion_imag
_atom_type_scat_source
C C 0.0181 0.0091 'International Tables Vol C Tables 4.2.6.8 and 6.1.1.4'
H H 0.0000 0.0000 'International Tables Vol C Tables 4.2.6.8 and 6.1.1.4'
B B 0.0090 0.0039 'International Tables Vol C Tables 4.2.6.8 and 6.1.1.4'
N N 0.0311 0.0180 'International Tables Vol C Tables 4.2.6.8 and 6.1.1.4'
O O 0.0492 0.0322 'International Tables Vol C Tables 4.2.6.8 and 6.1.1.4'
Cl Cl 0.3639 0.7018 'International Tables Vol C Tables 4.2.6.8 and 6.1.1.4'

loop_
_exptl_crystal_face_index_h
_exptl_crystal_face_index_k
_exptl_crystal_face_index_l
_exptl_crystal_face_perp_dist
1 0 -1 0.0165
-1 0 1 0.0148
2 0 1 0.0216
-2 0 -1 0.0199
0 -1 0 0.1923
0 1 0 0.1996
0 0 1 0.0244
0 0 -1 0.0155

loop_
_geom_angle_atom_site_label_1
_geom_angle_atom_site_label_2
_geom_angle_atom_site_label_3
_geom_angle
_geom_angle_site_symmetry_1
_geom_angle_site_symmetry_3
_geom_angle_publ_flag
C9 O1 C10 104.7(3) . . ?
C9 N2 C15 104.8(4) . . ?
C9 N2 B1 125.3(4) . . ?
C15 N2 B1 129.9(4) . . ?
C9 N1 C8 118.7(4) . . ?
C9 N1 C1 131.4(4) . . ?
C1 N1 C8 109.1(4) . . ?
O1 C9 N1 121.2(4) . . ?
N2 C9 O1 114.8(4) . . ?
N2 C9 N1 124.0(4) . . ?
C7 C8 N1 125.0(4) . . ?
C7 C8 C3 128.0(4) . . ?
C3 C8 N1 107.0(4) . . ?
C10 C15 N2 107.5(4) . . ?
C10 C15 C14 120.8(5) . . ?
C14 C15 N2 131.7(5) . . ?
C8 C7 C6 112.9(4) . . ?
C8 C7 B1 118.8(4) . . ?
C6 C7 B1 128.2(4) . . ?
C15 C10 O1 108.2(4) . . ?
C15 C10 C11 125.6(4) . . ?
C11 C10 O1 126.2(4) . . ?
C8 C3 C4 116.9(5) . . ?
C8 C3 C2 106.8(4) . . ?
C4 C3 C2 136.3(5) . . ?
N1 C1 H1 126.1 . . ?
C2 C1 N1 107.9(4) . . ?
C2 C1 H1 126.1 . . ?
C7 C6 H6 119.1 . . ?
C7 C6 C5 121.8(5) . . ?
C5 C6 H6 119.1 . . ?
C3 C4 H4 121.4 . . ?
C5 C4 C3 117.3(5) . . ?
C5 C4 H4 121.4 . . ?
C15 C14 H14 122.7 . . ?
C13 C14 C15 114.6(5) . . ?
C13 C14 H14 122.7 . . ?
C6 C5 H5 118.4 . . ?
C4 C5 C6 123.1(4) . . ?
C4 C5 H5 118.4 . . ?
C3 C2 H2 125.4 . . ?
C1 C2 C3 109.1(4) . . ?
C1 C2 H2 125.4 . . ?
C10 C11 H11 123.2 . . ?
C10 C11 C12 113.6(5) . . ?
C12 C11 H11 123.2 . . ?
C14 C13 H13 118.7 . . ?
C12 C13 C14 122.6(5) . . ?
C12 C13 H13 118.7 . . ?
C11 C12 H12 118.7 . . ?
C13 C12 C11 122.6(5) . . ?
C13 C12 H12 118.7 . . ?
Cl1 B1 Cl2 109.8(3) . . ?
N2 B1 Cl2 107.0(3) . . ?
N2 B1 Cl1 108.8(3) . . ?
N2 B1 C7 107.7(4) . . ?
C7 B1 Cl2 111.2(3) . . ?
C7 B1 Cl1 112.1(3) . . ?

loop_
_geom_bond_atom_site_label_1
_geom_bond_atom_site_label_2
_geom_bond_distance
_geom_bond_site_symmetry_2
_geom_bond_publ_flag
Cl2 B1 1.876(5) . ?
Cl1 B1 1.861(5) . ?
O1 C9 1.325(5) . ?
O1 C10 1.409(5) . ?
N2 C9 1.321(6) . ?
N2 C15 1.418(6) . ?
N2 B1 1.560(6) . ?
N1 C9 1.333(6) . ?
N1 C8 1.410(5) . ?
N1 C1 1.395(6) . ?
C8 C7 1.385(7) . ?
C8 C3 1.395(6) . ?
C15 C10 1.362(7) . ?
C15 C14 1.412(6) . ?
C7 C6 1.396(6) . ?
C7 B1 1.595(7) . ?
C10 C11 1.372(6) . ?
C3 C4 1.416(6) . ?
C3 C2 1.436(7) . ?
C1 H1 0.9300 . ?
C1 C2 1.357(6) . ?
C6 H6 0.9300 . ?
C6 C5 1.405(8) . ?
C4 H4 0.9300 . ?
C4 C5 1.376(8) . ?
C14 H14 0.9300 . ?
C14 C13 1.392(8) . ?
C5 H5 0.9300 . ?
C2 H2 0.9300 . ?
C11 H11 0.9300 . ?
C11 C12 1.394(7) . ?
C13 H13 0.9300 . ?
C13 C12 1.382(8) . ?
C12 H12 0.9300 . ?

loop_
_exptl_oxdiff_crystal_face_indexfrac_h
_exptl_oxdiff_crystal_face_indexfrac_k
_exptl_oxdiff_crystal_face_indexfrac_l
_exptl_oxdiff_crystal_face_x
_exptl_oxdiff_crystal_face_y
_exptl_oxdiff_crystal_face_z
1.0000 0.0000 -1.0000 -0.2023 0.0176 -0.0265
-1.0000 -0.0000 1.0000 0.2023 -0.0176 0.0265
2.0000 -0.0000 1.0000 -0.2328 -0.2596 0.0585
-2.0000 0.0000 -1.0000 0.2328 0.2596 -0.0585
-0.0000 -1.0000 -0.0000 -0.0133 0.0405 0.1275
0.0000 1.0000 0.0000 0.0133 -0.0405 -0.1275
-0.0000 -0.0000 1.0000 0.0573 -0.0982 0.0372
0.0000 0.0000 -1.0000 -0.0573 0.0982 -0.0372
